data_2236804
loop_
_publ_author_name
'Miroslaw, Barbara'
'Koziol, Anna E.'
'Pakosinska-Parys, Magdalena'
'Struga, Marta'

_publ_section_title
;
 17-Hydroxy-1,8-dimethyl-17-azapentacyclo[6.6.5.0^2,7^.0^9,14^.0^15,19^]nonadeca-2,4,6,9(14),10,12-hexaene-16,18-dione
;
_journal_coeditor_code BG2475
_journal_issue 12
_journal_name_full 'Acta Crystallographica Section E'
_journal_page_first o3293
_journal_page_last o3294
_journal_paper_doi 10.1107/S1600536812045151
_journal_volume 68
_journal_year 2012
_chemical_formula_iupac 'C20 H17 N O3'
_chemical_formula_moiety 'C20 H17 N O3'
_chemical_formula_sum 'C20 H17 N O3'
_chemical_formula_weight 319.36
_chemical_name_common
;
<i>N</i>-hydroxy-9,10-dimethyl-9,10-ethanoanthracene-11,12-dicarboximide
;
_chemical_name_systematic
;
17-Hydroxy-1,8-dimethyl-17-
azapentacyclo[6.6.5.0^2,7^.0^9,14^.0^15,19^]nonadeca-2,4,6,9(14),10,12-
hexaene-16,18-dione
;
_space_group_IT_number 14
_symmetry_cell_setting monoclinic
_symmetry_space_group_name_Hall '-P 2yn'
_symmetry_space_group_name_H-M 'P 1 21/n 1'
_atom_sites_solution_hydrogens geom
_atom_sites_solution_primary direct
_atom_sites_solution_secondary difmap
_audit_creation_method SHELXL-97
_cell_angle_alpha 90
_cell_angle_beta 97.390(10)
_cell_angle_gamma 90
_cell_formula_units_Z 4
_cell_length_a 13.9040(10)
_cell_length_b 8.1040(10)
_cell_length_c 13.9460(10)
_cell_measurement_reflns_used 3666
_cell_measurement_temperature 100(2)
_cell_measurement_theta_max 29.8097
_cell_measurement_theta_min 2.9074
_cell_volume 1558.4(3)
_computing_cell_refinement
;
CrysAlis PRO (Oxford Diffraction, 2009)
;
_computing_data_collection
;
CrysAlis PRO (Oxford Diffraction, 2009)
;
_computing_data_reduction
;
CrysAlis PRO (Oxford Diffraction, 2009)
;
_computing_molecular_graphics 'ORTEP-3 (Farrugia, 1997)'
_computing_publication_material publCIF
_computing_structure_refinement 'SHELXL97 (Sheldrick, 2008)'
_computing_structure_solution 'SHELXS97 (Sheldrick, 2008)'
_diffrn_ambient_temperature 100(2)
_diffrn_detector_area_resol_mean 8.4221
_diffrn_measured_fraction_theta_full 0.998
_diffrn_measured_fraction_theta_max 0.998
_diffrn_measurement_device_type 'Oxford Diffraction Xcalibur (Sapphire2)'
_diffrn_measurement_method '\w scans'
_diffrn_radiation_monochromator graphite
_diffrn_radiation_source 'Enhance (Mo) X-ray Source'
_diffrn_radiation_type MoK\a
_diffrn_radiation_wavelength 0.71073
_diffrn_reflns_av_R_equivalents 0.0233
_diffrn_reflns_av_sigmaI/netI 0.0333
_diffrn_reflns_limit_h_max 16
_diffrn_reflns_limit_h_min -16
_diffrn_reflns_limit_k_max 6
_diffrn_reflns_limit_k_min -9
_diffrn_reflns_limit_l_max 16
_diffrn_reflns_limit_l_min -9
_diffrn_reflns_number 5321
_diffrn_reflns_theta_full 25.23
_diffrn_reflns_theta_max 25.23
_diffrn_reflns_theta_min 2.92
_exptl_absorpt_coefficient_mu 0.092
_exptl_absorpt_correction_type none
_exptl_crystal_colour colourless
_exptl_crystal_density_diffrn 1.361
_exptl_crystal_density_method 'not measured'
_exptl_crystal_description prism
_exptl_crystal_F_000 672
_exptl_crystal_size_max 0.40
_exptl_crystal_size_mid 0.40
_exptl_crystal_size_min 0.30
_refine_diff_density_max 0.303
_refine_diff_density_min -0.196
_refine_ls_extinction_method none
_refine_ls_goodness_of_fit_ref 1.040
_refine_ls_hydrogen_treatment mixed
_refine_ls_matrix_type full
_refine_ls_number_parameters 223
_refine_ls_number_reflns 2827
_refine_ls_number_restraints 0
_refine_ls_restrained_S_all 1.040
_refine_ls_R_factor_all 0.0427
_refine_ls_R_factor_gt 0.0363
_refine_ls_shift/su_max 0.009
_refine_ls_shift/su_mean 0.003
_refine_ls_structure_factor_coef Fsqd
_refine_ls_weighting_details 'calc w=1/[\s^2^(Fo^2^)+(0.0465P)^2^+0.4721P] where P=(Fo^2^+2Fc^2^)/3'
_refine_ls_weighting_scheme calc
_refine_ls_wR_factor_gt 0.0901
_refine_ls_wR_factor_ref 0.0959
_reflns_number_gt 2467
_reflns_number_total 2827
_reflns_threshold_expression I>2\s(I)
_cod_data_source_file bg2475.cif
_cod_data_source_block I
_cod_original_sg_symbol_H-M 'P 21/n'
_cod_database_code 2236804
_cod_database_fobs_code 2236804

loop_
_symmetry_equiv_pos_as_xyz
'x, y, z'
'-x+1/2, y+1/2, -z+1/2'
'-x, -y, -z'
'x-1/2, -y-1/2, z-1/2'

loop_
_atom_site_type_symbol
_atom_site_label
_atom_site_fract_x
_atom_site_fract_y
_atom_site_fract_z
_atom_site_U_iso_or_equiv
_atom_site_adp_type
_atom_site_calc_flag
_atom_site_refinement_flags
_atom_site_occupancy
_atom_site_symmetry_multiplicity
N N1 0.28230(8) 0.37858(13) 0.63969(8) 0.0154(3) Uani d . 1 1
O O1 0.23524(7) 0.61166(12) 0.71225(6) 0.0201(2) Uani d . 1 1
O O2 0.30265(7) 0.15262(11) 0.54480(7) 0.0217(2) Uani d . 1 1
O O3 0.36001(7) 0.34569(12) 0.70937(7) 0.0194(2) Uani d . 1 1
H H3A 0.3338(15) 0.258(3) 0.7443(15) 0.049(6) Uiso d . 1 1
C C1 0.22513(9) 0.51497(16) 0.64443(9) 0.0148(3) Uani d . 1 1
C C2 0.25875(10) 0.27735(16) 0.55890(9) 0.0161(3) Uani d . 1 1
C C3 0.17056(9) 0.35563(16) 0.49956(9) 0.0151(3) Uani d . 1 1
H H3 0.1129 0.2818 0.4999 0.018 Uiso calc R 1 1
C C4 0.15350(9) 0.51968(15) 0.55294(9) 0.0147(3) Uani d . 1 1
H H4 0.0859 0.5217 0.5702 0.018 Uiso calc R 1 1
C C5 0.16945(10) 0.67321(16) 0.48659(9) 0.0157(3) Uani d . 1 1
C C6 0.09511(9) 0.64834(16) 0.39688(9) 0.0161(3) Uani d . 1 1
C C7 0.02301(10) 0.76017(17) 0.36135(10) 0.0199(3) Uani d . 1 1
H H7 0.0172 0.8623 0.3936 0.024 Uiso calc R 1 1
C C8 -0.04079(10) 0.72243(19) 0.27836(11) 0.0242(3) Uani d . 1 1
H H8 -0.0894 0.7994 0.2538 0.029 Uiso calc R 1 1
C C9 -0.03310(10) 0.5725(2) 0.23190(10) 0.0252(3) Uani d . 1 1
H H9 -0.0771 0.5464 0.1761 0.030 Uiso calc R 1 1
C C10 0.03931(10) 0.45948(19) 0.26700(10) 0.0216(3) Uani d . 1 1
H H10 0.0442 0.3568 0.2351 0.026 Uiso calc R 1 1
C C11 0.10405(9) 0.49792(17) 0.34867(9) 0.0172(3) Uani d . 1 1
C C12 0.18898(10) 0.38987(16) 0.39219(9) 0.0167(3) Uani d . 1 1
C C13 0.27923(10) 0.49978(16) 0.40301(9) 0.0159(3) Uani d . 1 1
C C14 0.36774(10) 0.45997(18) 0.37202(10) 0.0206(3) Uani d . 1 1
H H14 0.3746 0.3601 0.3379 0.025 Uiso calc R 1 1
C C15 0.44605(10) 0.56721(19) 0.39128(10) 0.0253(3) Uani d . 1 1
H H15 0.5065 0.5400 0.3704 0.030 Uiso calc R 1 1
C C16 0.43639(10) 0.71368(19) 0.44081(10) 0.0239(3) Uani d . 1 1
H H16 0.4903 0.7861 0.4534 0.029 Uiso calc R 1 1
C C17 0.34813(10) 0.75541(17) 0.47223(10) 0.0195(3) Uani d . 1 1
H H17 0.3417 0.8559 0.5059 0.023 Uiso calc R 1 1
C C18 0.26956(10) 0.64801(16) 0.45364(9) 0.0159(3) Uani d . 1 1
C C19 0.15742(11) 0.83661(16) 0.53834(10) 0.0207(3) Uani d . 1 1
H H19A 0.0939 0.8391 0.5618 0.031 Uiso calc R 1 1
H H19B 0.1619 0.9282 0.4932 0.031 Uiso calc R 1 1
H H19C 0.2087 0.8474 0.5932 0.031 Uiso calc R 1 1
C C20 0.19871(11) 0.22982(17) 0.33594(10) 0.0230(3) Uani d . 1 1
H H20A 0.2102 0.2562 0.2698 0.034 Uiso calc R 1 1
H H20B 0.1389 0.1654 0.3342 0.034 Uiso calc R 1 1
H H20C 0.2533 0.1654 0.3678 0.034 Uiso calc R 1 1

loop_
_atom_site_aniso_label
_atom_site_aniso_U_11
_atom_site_aniso_U_22
_atom_site_aniso_U_33
_atom_site_aniso_U_12
_atom_site_aniso_U_13
_atom_site_aniso_U_23
N1 0.0145(6) 0.0179(6) 0.0133(5) -0.0008(4) 0.0005(4) 0.0025(4)
O1 0.0195(5) 0.0236(5) 0.0173(5) -0.0011(4) 0.0024(4) -0.0065(4)
O2 0.0259(6) 0.0150(5) 0.0245(5) 0.0039(4) 0.0045(4) 0.0008(4)
O3 0.0143(5) 0.0250(5) 0.0176(5) -0.0010(4) -0.0024(4) 0.0058(4)
C1 0.0129(6) 0.0164(7) 0.0159(7) -0.0034(5) 0.0058(5) 0.0010(5)
C2 0.0182(7) 0.0144(7) 0.0167(7) -0.0036(5) 0.0062(5) 0.0021(5)
C3 0.0149(6) 0.0152(7) 0.0154(7) -0.0028(5) 0.0032(5) -0.0006(5)
C4 0.0130(6) 0.0160(6) 0.0155(7) -0.0015(5) 0.0031(5) -0.0010(5)
C5 0.0154(7) 0.0153(7) 0.0166(7) -0.0006(5) 0.0026(5) 0.0010(5)
C6 0.0141(7) 0.0190(7) 0.0158(7) -0.0024(5) 0.0049(5) 0.0024(5)
C7 0.0173(7) 0.0193(7) 0.0242(8) 0.0006(5) 0.0067(6) 0.0055(6)
C8 0.0158(7) 0.0310(8) 0.0261(8) 0.0008(6) 0.0034(6) 0.0126(6)
C9 0.0193(7) 0.0376(9) 0.0177(7) -0.0065(6) -0.0011(6) 0.0059(6)
C10 0.0202(7) 0.0280(8) 0.0168(7) -0.0038(6) 0.0026(5) -0.0007(6)
C11 0.0167(7) 0.0207(7) 0.0149(7) -0.0026(5) 0.0048(5) 0.0019(5)
C12 0.0187(7) 0.0187(7) 0.0130(6) -0.0008(5) 0.0028(5) -0.0005(5)
C13 0.0172(7) 0.0194(7) 0.0110(6) 0.0013(5) 0.0015(5) 0.0048(5)
C14 0.0218(7) 0.0233(7) 0.0179(7) 0.0056(6) 0.0072(6) 0.0054(6)
C15 0.0170(7) 0.0350(9) 0.0251(8) 0.0061(6) 0.0079(6) 0.0138(7)
C16 0.0159(7) 0.0310(8) 0.0242(8) -0.0048(6) 0.0005(6) 0.0118(6)
C17 0.0198(7) 0.0206(7) 0.0175(7) -0.0030(6) -0.0003(5) 0.0055(6)
C18 0.0158(7) 0.0189(7) 0.0127(6) 0.0011(5) 0.0012(5) 0.0051(5)
C19 0.0229(7) 0.0174(7) 0.0223(7) 0.0001(6) 0.0046(6) -0.0011(6)
C20 0.0292(8) 0.0219(7) 0.0181(7) 0.0003(6) 0.0039(6) -0.0034(6)

loop_
_atom_type_symbol
_atom_type_description
_atom_type_scat_dispersion_real
_atom_type_scat_dispersion_imag
_atom_type_scat_source
C C 0.0030 0.0020 'International Tables Vol C Tables 4.2.6.8 and 6.1.1.4'
H H 0.0000 0.0000 'International Tables Vol C Tables 4.2.6.8 and 6.1.1.4'
N N 0.0060 0.0030 'International Tables Vol C Tables 4.2.6.8 and 6.1.1.4'
O O 0.0110 0.0060 'International Tables Vol C Tables 4.2.6.8 and 6.1.1.4'

loop_
_geom_angle_atom_site_label_1
_geom_angle_atom_site_label_2
_geom_angle_atom_site_label_3
_geom_angle
C1 N1 O3 121.87(10)
C1 N1 C2 115.83(11)
O3 N1 C2 122.27(11)
N1 O3 H3A 100.7(12)
O1 C1 N1 123.07(12)
O1 C1 C4 129.30(12)
N1 C1 C4 107.62(11)
O2 C2 N1 123.39(12)
O2 C2 C3 130.24(12)
N1 C2 C3 106.36(11)
C2 C3 C4 104.88(10)
C2 C3 C12 111.78(11)
C4 C3 C12 110.94(10)
C2 C3 H3 109.7
C4 C3 H3 109.7
C12 C3 H3 109.7
C1 C4 C3 104.90(10)
C1 C4 C5 112.69(10)
C3 C4 C5 110.51(10)
C1 C4 H4 109.5
C3 C4 H4 109.5
C5 C4 H4 109.5
C19 C5 C6 113.39(11)
C19 C5 C18 114.55(11)
C6 C5 C18 106.32(10)
C19 C5 C4 111.91(10)
C6 C5 C4 104.10(10)
C18 C5 C4 105.72(10)
C7 C6 C11 119.84(12)
C7 C6 C5 125.74(12)
C11 C6 C5 114.42(11)
C6 C7 C8 120.17(13)
C6 C7 H7 119.9
C8 C7 H7 119.9
C9 C8 C7 119.95(13)
C9 C8 H8 120.0
C7 C8 H8 120.0
C8 C9 C10 120.27(13)
C8 C9 H9 119.9
C10 C9 H9 119.9
C11 C10 C9 119.92(14)
C11 C10 H10 120.0
C9 C10 H10 120.0
C10 C11 C6 119.83(12)
C10 C11 C12 125.48(12)
C6 C11 C12 114.68(11)
C13 C12 C20 114.73(11)
C13 C12 C11 106.67(11)
C20 C12 C11 113.32(11)
C13 C12 C3 103.89(10)
C20 C12 C3 111.94(11)
C11 C12 C3 105.43(10)
C14 C13 C18 119.86(13)
C14 C13 C12 125.47(12)
C18 C13 C12 114.58(11)
C15 C14 C13 119.71(13)
C15 C14 H14 120.1
C13 C14 H14 120.1
C16 C15 C14 120.43(13)
C16 C15 H15 119.8
C14 C15 H15 119.8
C15 C16 C17 120.54(13)
C15 C16 H16 119.7
C17 C16 H16 119.7
C18 C17 C16 119.30(13)
C18 C17 H17 120.3
C16 C17 H17 120.3
C17 C18 C13 120.16(12)
C17 C18 C5 125.47(12)
C13 C18 C5 114.35(11)
C5 C19 H19A 109.5
C5 C19 H19B 109.5
H19A C19 H19B 109.5
C5 C19 H19C 109.5
H19A C19 H19C 109.5
H19B C19 H19C 109.5
C12 C20 H20A 109.5
C12 C20 H20B 109.5
H20A C20 H20B 109.5
C12 C20 H20C 109.5
H20A C20 H20C 109.5
H20B C20 H20C 109.5

loop_
_geom_bond_atom_site_label_1
_geom_bond_atom_site_label_2
_geom_bond_distance
N1 C1 1.3679(17)
N1 O3 1.3831(14)
N1 C2 1.3981(17)
O1 C1 1.2223(16)
O2 C2 1.2099(16)
O3 H3A 0.96(2)
C1 C4 1.5149(18)
C2 C3 1.5264(18)
C3 C4 1.5567(17)
C3 C12 1.5758(18)
C3 H3 1.0000
C4 C5 1.5831(18)
C4 H4 1.0000
C5 C19 1.5275(18)
C5 C6 1.5303(18)
C5 C18 1.5345(18)
C6 C7 1.3944(19)
C6 C11 1.4053(19)
C7 C8 1.399(2)
C7 H7 0.9500
C8 C9 1.387(2)
C8 H8 0.9500
C9 C10 1.402(2)
C9 H9 0.9500
C10 C11 1.3933(19)
C10 H10 0.9500
C11 C12 1.5314(19)
C12 C13 1.5304(19)
C12 C20 1.5308(19)
C13 C14 1.3936(19)
C13 C18 1.4085(18)
C14 C15 1.392(2)
C14 H14 0.9500
C15 C16 1.388(2)
C15 H15 0.9500
C16 C17 1.397(2)
C16 H16 0.9500
C17 C18 1.3948(19)
C17 H17 0.9500
C19 H19A 0.9800
C19 H19B 0.9800
C19 H19C 0.9800
C20 H20A 0.9800
C20 H20B 0.9800
C20 H20C 0.9800

loop_
_geom_hbond_atom_site_label_D
_geom_hbond_atom_site_label_H
_geom_hbond_atom_site_label_A
_geom_hbond_site_symmetry_A
_geom_hbond_distance_DH
_geom_hbond_distance_HA
_geom_hbond_distance_DA
_geom_hbond_angle_DHA
_geom_hbond_publ_flag
O3 H3A O1 2_546 0.96(2) 1.69(2) 2.6300(10) 167(2) y
C8 H8 O1 4_575 0.95 2.54 3.408(2) 152 y
C15 H15 O3 3_666 0.95 2.46 3.273(2) 143 y
C17 H17 O2 1_565 0.95 2.54 3.457(2) 163 y
C4 H4 Cg1 3_566 1.00 2.66 3.518(3) 144 y
C10 H10 Cg2 2_545 0.95 2.77 3.668(3) 158 y
